data_4111425
loop_
_publ_author_name
'Robert Abbel'
'Kamaluddin Abdur-Rashid'
'Michael Faatz'
'Alen Hadzovic'
'Alan J. Lough'
'Robert H. Morris'

_publ_section_title
;
 A Succession of Isomers of Ruthenium Dihydride Complexes. Which One Is
 the Ketone Hydrogenation Catalyst?
;
_journal_name_full 'Journal of the American Chemical Society'
_journal_page_first 1870
_journal_page_last 1882
_journal_paper_doi 10.1021/ja039396f
_journal_volume 127
_journal_year 2005
_chemical_formula_moiety 'C38 H39 Cl N2 P2 Ru'
_chemical_formula_sum 'C38 H39 Cl N2 P2 Ru'
_chemical_formula_weight 722.17
_chemical_name_systematic
; 
 ? 
;
_space_group_IT_number 2
_symmetry_cell_setting triclinic
_symmetry_space_group_name_Hall '-P 1'
_symmetry_space_group_name_H-M 'P -1'
_atom_sites_solution_hydrogens geom
_atom_sites_solution_primary direct
_atom_sites_solution_secondary difmap
_audit_creation_method SHELXL-97
_cell_angle_alpha 81.560(2)
_cell_angle_beta 81.239(2)
_cell_angle_gamma 89.956(2)
_cell_formula_units_Z 4
_cell_length_a 13.3032(6)
_cell_length_b 14.0620(4)
_cell_length_c 18.4444(8)
_cell_measurement_reflns_used 73542
_cell_measurement_temperature 150(1)
_cell_measurement_theta_max 27.5
_cell_measurement_theta_min 2.6
_cell_volume 3372.4(2)
_computing_cell_refinement 'Denzo-SMN (Otwinowski & Minor, 1997)'
_computing_data_collection 'Collect (Nonius BV, 1997-2002)'
_computing_data_reduction 'Denzo-SMN (Otwinowski & Minor, 1997)'
_computing_molecular_graphics 'SHELXTL V6.12 (Sheldrick, 2001)'
_computing_publication_material 'SHELXTL V6.12 (Sheldrick, 2001)'
_computing_structure_refinement 'SHELXTL V6.12 (Sheldrick, 2001)'
_computing_structure_solution 'SHELXTL V6.12 (Sheldrick, 2001)'
_diffrn_ambient_temperature 150(1)
_diffrn_detector_area_resol_mean 9
_diffrn_measured_fraction_theta_full 0.978
_diffrn_measured_fraction_theta_max 0.978
_diffrn_measurement_device_type 'Nonius KappaCCD'
_diffrn_measurement_method '\f scans and \w scans with \k offsets'
_diffrn_radiation_monochromator graphite
_diffrn_radiation_source 'fine-focus sealed tube'
_diffrn_radiation_type MoK\a
_diffrn_radiation_wavelength 0.71073
_diffrn_reflns_av_R_equivalents 0.154
_diffrn_reflns_av_sigmaI/netI 0.088
_diffrn_reflns_limit_h_max 17
_diffrn_reflns_limit_h_min -17
_diffrn_reflns_limit_k_max 18
_diffrn_reflns_limit_k_min -18
_diffrn_reflns_limit_l_max 23
_diffrn_reflns_limit_l_min -23
_diffrn_reflns_number 73542
_diffrn_reflns_theta_full 27.49
_diffrn_reflns_theta_max 27.49
_diffrn_reflns_theta_min 2.64
_diffrn_standards_decay_% 0
_diffrn_standards_number 0
_exptl_absorpt_coefficient_mu 0.669
_exptl_absorpt_correction_T_max 0.9361
_exptl_absorpt_correction_T_min 0.8246
_exptl_absorpt_correction_type multi-scan
_exptl_crystal_density_diffrn 1.422
_exptl_crystal_description block
_exptl_crystal_F_000 1488
_exptl_crystal_size_max 0.30
_exptl_crystal_size_mid 0.25
_exptl_crystal_size_min 0.10
_refine_diff_density_max 2.120
_refine_diff_density_min -1.361
_refine_diff_density_rms 0.146
_refine_ls_extinction_method none
_refine_ls_goodness_of_fit_ref 1.026
_refine_ls_hydrogen_treatment mixed
_refine_ls_matrix_type full
_refine_ls_number_parameters 793
_refine_ls_number_reflns 15140
_refine_ls_number_restraints 0
_refine_ls_restrained_S_all 1.026
_refine_ls_R_factor_all 0.0892
_refine_ls_R_factor_gt 0.0574
_refine_ls_shift/su_max 0.002
_refine_ls_shift/su_mean 0.000
_refine_ls_structure_factor_coef Fsqd
_refine_ls_weighting_details 'calc w=1/[\s^2^(Fo^2^)+(0.0852P)^2^+1.8467P] where P=(Fo^2^+2Fc^2^)/3'
_refine_ls_weighting_scheme calc
_refine_ls_wR_factor_gt 0.1423
_refine_ls_wR_factor_ref 0.1596
_reflns_number_gt 11044
_reflns_number_total 15140
_reflns_threshold_expression I>2\s(I)
_cod_data_source_file ja039396fsi20031103_043755_2.cif
_cod_data_source_block Comlex(1b)
_cod_original_sg_symbol_Hall '-P  1'
_cod_database_code 4111425

loop_
_symmetry_equiv_pos_as_xyz
'x, y, z'
'-x, -y, -z'

loop_
_atom_site_label
_atom_site_type_symbol
_atom_site_fract_x
_atom_site_fract_y
_atom_site_fract_z
_atom_site_U_iso_or_equiv
_atom_site_adp_type
_atom_site_occupancy
_atom_site_symmetry_multiplicity
_atom_site_calc_flag
_atom_site_refinement_flags
Ru1A Ru 0.64513(2) 0.90492(2) 0.313289(19) 0.01869(10) Uani 1 1 d .
Cl1A Cl 0.80233(8) 0.79490(7) 0.29683(6) 0.0265(2) Uani 1 1 d .
P1A P 0.72233(8) 0.99984(7) 0.37737(6) 0.0188(2) Uani 1 1 d .
P2A P 0.64950(8) 1.00625(7) 0.20523(6) 0.0199(2) Uani 1 1 d .
N1A N 0.6023(3) 0.7959(2) 0.4097(2) 0.0246(8) Uani 1 1 d .
H1AA H 0.6583 0.7611 0.4199 0.030 Uiso 1 1 calc R
H1AB H 0.5783 0.8251 0.4503 0.030 Uiso 1 1 calc R
N2A N 0.5697(3) 0.7943(2) 0.2660(2) 0.0236(8) Uani 1 1 d .
H2AA H 0.5077 0.8160 0.2549 0.028 Uiso 1 1 calc R
H2AB H 0.6089 0.7827 0.2228 0.028 Uiso 1 1 calc R
C1A C 0.5224(4) 0.7307(3) 0.3955(3) 0.0307(11) Uani 1 1 d .
H1AC H 0.4564 0.7635 0.3977 0.037 Uiso 1 1 calc R
H1AD H 0.5147 0.6725 0.4335 0.037 Uiso 1 1 calc R
C2A C 0.5545(4) 0.7035(3) 0.3198(3) 0.0292(10) Uani 1 1 d .
H2AC H 0.6185 0.6674 0.3185 0.035 Uiso 1 1 calc R
H2AD H 0.5013 0.6624 0.3071 0.035 Uiso 1 1 calc R
C11A C 0.6735(3) 1.1203(3) 0.3917(2) 0.0199(8) Uani 1 1 d .
C12A C 0.7328(3) 1.1970(3) 0.4007(3) 0.0286(10) Uani 1 1 d .
H12A H 0.8040 1.1897 0.3992 0.034 Uiso 1 1 calc R
C13A C 0.6894(4) 1.2850(3) 0.4121(3) 0.0337(11) Uani 1 1 d .
H13A H 0.7312 1.3370 0.4183 0.040 Uiso 1 1 calc R
C14A C 0.5866(4) 1.2967(3) 0.4144(3) 0.0320(11) Uani 1 1 d .
H14A H 0.5574 1.3568 0.4218 0.038 Uiso 1 1 calc R
C15A C 0.5258(4) 1.2205(3) 0.4059(3) 0.0304(11) Uani 1 1 d .
H15A H 0.4544 1.2281 0.4082 0.036 Uiso 1 1 calc R
C16A C 0.5689(3) 1.1330(3) 0.3940(3) 0.0267(10) Uani 1 1 d .
H16A H 0.5270 1.0814 0.3874 0.032 Uiso 1 1 calc R
C21A C 0.8612(3) 1.0230(3) 0.3542(2) 0.0198(9) Uani 1 1 d .
C22A C 0.9183(3) 1.0450(3) 0.4079(2) 0.0232(9) Uani 1 1 d .
H22A H 0.8846 1.0514 0.4561 0.028 Uiso 1 1 calc R
C23A C 1.0230(3) 1.0574(3) 0.3916(3) 0.0252(10) Uani 1 1 d .
H23A H 1.0607 1.0725 0.4283 0.030 Uiso 1 1 calc R
C24A C 1.0724(3) 1.0475(3) 0.3213(3) 0.0289(10) Uani 1 1 d .
H24A H 1.1443 1.0552 0.3100 0.035 Uiso 1 1 calc R
C25A C 1.0175(3) 1.0264(3) 0.2675(2) 0.0239(9) Uani 1 1 d .
H25A H 1.0515 1.0201 0.2193 0.029 Uiso 1 1 calc R
C26A C 0.9123(3) 1.0143(3) 0.2843(2) 0.0221(9) Uani 1 1 d .
H26A H 0.8749 0.9998 0.2471 0.026 Uiso 1 1 calc R
C31A C 0.7203(3) 0.9452(3) 0.4756(2) 0.0212(9) Uani 1 1 d .
C32A C 0.7688(3) 0.8577(3) 0.4894(2) 0.0242(9) Uani 1 1 d .
H32A H 0.8019 0.8290 0.4489 0.029 Uiso 1 1 calc R
C33A C 0.7696(3) 0.8122(3) 0.5612(3) 0.0279(10) Uani 1 1 d .
H33A H 0.8026 0.7526 0.5698 0.033 Uiso 1 1 calc R
C34A C 0.7217(3) 0.8542(3) 0.6203(3) 0.0286(10) Uani 1 1 d .
H34A H 0.7212 0.8232 0.6697 0.034 Uiso 1 1 calc R
C35A C 0.6750(3) 0.9411(3) 0.6072(3) 0.0287(10) Uani 1 1 d .
H35A H 0.6432 0.9703 0.6479 0.034 Uiso 1 1 calc R
C36A C 0.6740(3) 0.9866(3) 0.5353(2) 0.0255(10) Uani 1 1 d .
H36A H 0.6412 1.0464 0.5270 0.031 Uiso 1 1 calc R
C41A C 0.5296(3) 1.0689(3) 0.1918(2) 0.0223(9) Uani 1 1 d .
C42A C 0.5250(4) 1.1644(3) 0.1570(3) 0.0299(10) Uani 1 1 d .
H42A H 0.5858 1.2019 0.1410 0.036 Uiso 1 1 calc R
C43A C 0.4317(4) 1.2042(3) 0.1460(3) 0.0352(12) Uani 1 1 d .
H43A H 0.4293 1.2692 0.1235 0.042 Uiso 1 1 calc R
C44A C 0.3430(4) 1.1503(4) 0.1674(3) 0.0362(12) Uani 1 1 d .
H44A H 0.2797 1.1779 0.1594 0.043 Uiso 1 1 calc R
C45A C 0.3465(4) 1.0565(4) 0.2005(3) 0.0324(11) Uani 1 1 d .
H45A H 0.2856 1.0188 0.2142 0.039 Uiso 1 1 calc R
C46A C 0.4382(3) 1.0167(3) 0.2141(2) 0.0265(10) Uani 1 1 d .
H46A H 0.4390 0.9526 0.2390 0.032 Uiso 1 1 calc R
C51A C 0.7407(3) 1.1072(3) 0.1679(2) 0.0225(9) Uani 1 1 d .
C52A C 0.7400(4) 1.1849(3) 0.2078(3) 0.0285(10) Uani 1 1 d .
H52A H 0.6956 1.1829 0.2535 0.034 Uiso 1 1 calc R
C53A C 0.8034(4) 1.2646(3) 0.1812(3) 0.0344(11) Uani 1 1 d .
H53A H 0.8014 1.3172 0.2083 0.041 Uiso 1 1 calc R
C54A C 0.8688(4) 1.2674(4) 0.1160(3) 0.0408(13) Uani 1 1 d .
H54A H 0.9129 1.3217 0.0981 0.049 Uiso 1 1 calc R
C55A C 0.8707(4) 1.1912(4) 0.0761(3) 0.0422(13) Uani 1 1 d .
H55A H 0.9164 1.1933 0.0310 0.051 Uiso 1 1 calc R
C56A C 0.8066(3) 1.1122(3) 0.1014(3) 0.0300(10) Uani 1 1 d .
H56A H 0.8077 1.0609 0.0731 0.036 Uiso 1 1 calc R
C61A C 0.6622(3) 0.9359(3) 0.1272(2) 0.0232(9) Uani 1 1 d .
C62A C 0.7413(3) 0.8704(3) 0.1224(3) 0.0283(10) Uani 1 1 d .
H62A H 0.7900 0.8691 0.1552 0.034 Uiso 1 1 calc R
C63A C 0.7501(4) 0.8074(3) 0.0709(3) 0.0327(11) Uani 1 1 d .
H63A H 0.8054 0.7646 0.0677 0.039 Uiso 1 1 calc R
C64A C 0.6786(4) 0.8070(3) 0.0243(3) 0.0365(12) Uani 1 1 d .
H64A H 0.6836 0.7627 -0.0102 0.044 Uiso 1 1 calc R
C65A C 0.5995(4) 0.8709(4) 0.0275(3) 0.0383(12) Uani 1 1 d .
H65A H 0.5504 0.8707 -0.0049 0.046 Uiso 1 1 calc R
C66A C 0.5920(4) 0.9354(3) 0.0784(3) 0.0292(10) Uani 1 1 d .
H66A H 0.5381 0.9798 0.0799 0.035 Uiso 1 1 calc R
Ru1B Ru 0.84865(2) 1.33240(2) 0.700103(19) 0.01969(10) Uani 1 1 d .
Cl1B Cl 0.68944(8) 1.22098(8) 0.72141(7) 0.0310(3) Uani 1 1 d .
P1B P 0.78142(8) 1.47886(7) 0.68556(6) 0.0205(2) Uani 1 1 d .
P2B P 0.87502(8) 1.32818(8) 0.81884(6) 0.0218(2) Uani 1 1 d .
N1B N 0.8382(3) 1.3122(2) 0.5861(2) 0.0285(9) Uani 1 1 d .
H1BA H 0.7712 1.3138 0.5792 0.034 Uiso 1 1 calc R
H1BB H 0.8729 1.3615 0.5537 0.034 Uiso 1 1 calc R
N2B N 0.9357(3) 1.2026(2) 0.6901(2) 0.0269(8) Uani 1 1 d .
H2BA H 0.9910 1.2035 0.7144 0.032 Uiso 1 1 calc R
H2BB H 0.8958 1.1493 0.7113 0.032 Uiso 1 1 calc R
C1B C 0.8817(4) 1.2188(3) 0.5702(3) 0.0367(12) Uani 1 1 d .
H1BC H 0.9042 1.2218 0.5162 0.044 Uiso 1 1 calc R
H1BD H 0.8294 1.1670 0.5863 0.044 Uiso 1 1 calc R
C2B C 0.9701(4) 1.1978(3) 0.6106(3) 0.0338(11) Uani 1 1 d .
H2BC H 0.9958 1.1330 0.6042 0.041 Uiso 1 1 calc R
H2BD H 1.0258 1.2455 0.5906 0.041 Uiso 1 1 calc R
C11B C 0.8625(3) 1.5793(3) 0.7004(2) 0.0239(9) Uani 1 1 d .
C12B C 0.8273(3) 1.6536(3) 0.7401(3) 0.0282(10) Uani 1 1 d .
H12B H 0.7571 1.6557 0.7595 0.034 Uiso 1 1 calc R
C13B C 0.8940(4) 1.7240(3) 0.7514(3) 0.0365(12) Uani 1 1 d .
H13B H 0.8692 1.7729 0.7795 0.044 Uiso 1 1 calc R
C14B C 0.9963(4) 1.7238(3) 0.7220(3) 0.0385(13) Uani 1 1 d .
H14B H 1.0413 1.7734 0.7282 0.046 Uiso 1 1 calc R
C15B C 1.0317(4) 1.6501(3) 0.6836(3) 0.0420(14) Uani 1 1 d .
H15B H 1.1020 1.6484 0.6643 0.050 Uiso 1 1 calc R
C16B C 0.9661(3) 1.5789(3) 0.6730(3) 0.0339(12) Uani 1 1 d .
H16B H 0.9922 1.5288 0.6466 0.041 Uiso 1 1 calc R
C21B C 0.6539(3) 1.5054(3) 0.7318(2) 0.0231(9) Uani 1 1 d .
C22B C 0.6049(3) 1.5929(3) 0.7140(3) 0.0280(10) Uani 1 1 d .
H22B H 0.6379 1.6410 0.6763 0.034 Uiso 1 1 calc R
C23B C 0.5095(4) 1.6092(3) 0.7509(3) 0.0337(11) Uani 1 1 d .
H23B H 0.4775 1.6687 0.7388 0.040 Uiso 1 1 calc R
C24B C 0.4604(4) 1.5395(4) 0.8053(3) 0.0363(12) Uani 1 1 d .
H24B H 0.3952 1.5513 0.8310 0.044 Uiso 1 1 calc R
C25B C 0.5063(4) 1.4526(4) 0.8222(3) 0.0355(11) Uani 1 1 d .
H25B H 0.4720 1.4042 0.8590 0.043 Uiso 1 1 calc R
C26B C 0.6026(3) 1.4355(3) 0.7856(3) 0.0265(10) Uani 1 1 d .
H26B H 0.6335 1.3755 0.7975 0.032 Uiso 1 1 calc R
C31B C 0.7640(3) 1.5165(3) 0.5871(2) 0.0247(10) Uani 1 1 d .
C32B C 0.6727(4) 1.4966(3) 0.5640(3) 0.0308(11) Uani 1 1 d .
H32B H 0.6172 1.4693 0.5996 0.037 Uiso 1 1 calc R
C33B C 0.6613(4) 1.5159(4) 0.4899(3) 0.0415(13) Uani 1 1 d .
H33B H 0.5980 1.5025 0.4753 0.050 Uiso 1 1 calc R
C34B C 0.7410(5) 1.5544(3) 0.4373(3) 0.0425(13) Uani 1 1 d .
H34B H 0.7325 1.5680 0.3866 0.051 Uiso 1 1 calc R
C35B C 0.8335(5) 1.5731(3) 0.4584(3) 0.0423(13) Uani 1 1 d .
H35B H 0.8893 1.5984 0.4221 0.051 Uiso 1 1 calc R
C36B C 0.8445(4) 1.5548(3) 0.5329(3) 0.0359(12) Uani 1 1 d .
H36B H 0.9080 1.5685 0.5472 0.043 Uiso 1 1 calc R
C41B C 0.9927(3) 1.3806(3) 0.8414(3) 0.0244(9) Uani 1 1 d .
C42B C 0.9997(4) 1.3943(3) 0.9137(3) 0.0302(10) Uani 1 1 d .
H42B H 0.9431 1.3783 0.9518 0.036 Uiso 1 1 calc R
C43B C 1.0881(4) 1.4312(3) 0.9306(3) 0.0374(12) Uani 1 1 d .
H43B H 1.0913 1.4414 0.9800 0.045 Uiso 1 1 calc R
C44B C 1.1722(4) 1.4533(4) 0.8764(3) 0.0400(12) Uani 1 1 d .
H44B H 1.2330 1.4786 0.8881 0.048 Uiso 1 1 calc R
C45B C 1.1663(4) 1.4379(4) 0.8051(3) 0.0425(13) Uani 1 1 d .
H45B H 1.2238 1.4522 0.7676 0.051 Uiso 1 1 calc R
C46B C 1.0777(4) 1.4019(3) 0.7870(3) 0.0340(11) Uani 1 1 d .
H46B H 1.0750 1.3918 0.7375 0.041 Uiso 1 1 calc R
C51B C 0.7830(3) 1.3795(3) 0.8884(3) 0.0272(10) Uani 1 1 d .
C52B C 0.7864(4) 1.4796(3) 0.8850(3) 0.0341(11) Uani 1 1 d .
H52B H 0.8360 1.5165 0.8495 0.041 Uiso 1 1 calc R
C53B C 0.7192(4) 1.5259(4) 0.9321(3) 0.0427(13) Uani 1 1 d .
H53B H 0.7234 1.5938 0.9291 0.051 Uiso 1 1 calc R
C54B C 0.6463(4) 1.4742(4) 0.9831(3) 0.0492(15) Uani 1 1 d .
H54B H 0.5990 1.5059 1.0148 0.059 Uiso 1 1 calc R
C55B C 0.6426(4) 1.3759(5) 0.9879(3) 0.0525(16) Uani 1 1 d .
H55B H 0.5930 1.3398 1.0239 0.063 Uiso 1 1 calc R
C56B C 0.7099(4) 1.3281(4) 0.9413(3) 0.0403(12) Uani 1 1 d .
H56B H 0.7060 1.2600 0.9456 0.048 Uiso 1 1 calc R
C61B C 0.8848(3) 1.2018(3) 0.8625(2) 0.0246(9) Uani 1 1 d .
C62B C 0.7999(4) 1.1396(3) 0.8755(3) 0.0316(11) Uani 1 1 d .
H62B H 0.7372 1.1622 0.8616 0.038 Uiso 1 1 calc R
C63B C 0.8065(4) 1.0456(3) 0.9086(3) 0.0350(11) Uani 1 1 d .
H63B H 0.7477 1.0048 0.9188 0.042 Uiso 1 1 calc R
C64B C 0.8977(4) 1.0103(3) 0.9269(3) 0.0343(12) Uani 1 1 d .
H64B H 0.9012 0.9461 0.9510 0.041 Uiso 1 1 calc R
C65B C 0.9835(4) 1.0687(3) 0.9100(3) 0.0340(11) Uani 1 1 d .
H65B H 1.0474 1.0435 0.9193 0.041 Uiso 1 1 calc R
C66B C 0.9771(4) 1.1649(3) 0.8793(3) 0.0284(10) Uani 1 1 d .
H66C H 1.0361 1.2055 0.8697 0.034 Uiso 1 1 calc R

loop_
_atom_site_aniso_label
_atom_site_aniso_U_11
_atom_site_aniso_U_22
_atom_site_aniso_U_33
_atom_site_aniso_U_23
_atom_site_aniso_U_13
_atom_site_aniso_U_12
Ru1A 0.01961(18) 0.02058(17) 0.01670(19) -0.00494(13) -0.00333(13) 0.00033(13)
Cl1A 0.0255(5) 0.0267(5) 0.0285(6) -0.0073(4) -0.0050(5) 0.0042(4)
P1A 0.0189(5) 0.0218(5) 0.0170(6) -0.0067(4) -0.0034(4) 0.0009(4)
P2A 0.0206(5) 0.0223(5) 0.0173(6) -0.0053(4) -0.0025(4) 0.0020(4)
N1A 0.0271(19) 0.0293(19) 0.0176(19) -0.0046(15) -0.0034(15) -0.0046(15)
N2A 0.0242(19) 0.0231(18) 0.024(2) -0.0036(15) -0.0044(16) -0.0015(14)
C1A 0.035(3) 0.032(2) 0.025(3) 0.000(2) -0.008(2) -0.008(2)
C2A 0.036(3) 0.021(2) 0.031(3) -0.0021(19) -0.011(2) -0.0044(18)
C11A 0.022(2) 0.024(2) 0.014(2) -0.0061(17) -0.0006(16) 0.0012(16)
C12A 0.027(2) 0.029(2) 0.032(3) -0.013(2) -0.006(2) 0.0049(18)
C13A 0.034(3) 0.030(2) 0.040(3) -0.015(2) -0.006(2) 0.001(2)
C14A 0.038(3) 0.025(2) 0.033(3) -0.007(2) -0.002(2) 0.006(2)
C15A 0.028(2) 0.033(2) 0.031(3) -0.009(2) -0.005(2) 0.0116(19)
C16A 0.026(2) 0.028(2) 0.028(3) -0.0102(19) -0.0064(19) 0.0019(18)
C21A 0.020(2) 0.0199(19) 0.021(2) -0.0066(17) -0.0029(17) 0.0013(16)
C22A 0.024(2) 0.027(2) 0.019(2) -0.0074(18) -0.0029(18) -0.0017(17)
C23A 0.026(2) 0.023(2) 0.029(3) -0.0069(19) -0.0067(19) -0.0026(17)
C24A 0.021(2) 0.031(2) 0.034(3) -0.005(2) 0.000(2) -0.0016(18)
C25A 0.025(2) 0.024(2) 0.022(2) -0.0077(18) 0.0003(18) 0.0019(17)
C26A 0.023(2) 0.021(2) 0.022(2) -0.0034(17) -0.0043(18) 0.0014(16)
C31A 0.016(2) 0.028(2) 0.020(2) -0.0055(18) -0.0038(17) -0.0018(16)
C32A 0.023(2) 0.028(2) 0.023(2) -0.0071(18) -0.0024(18) 0.0015(17)
C33A 0.029(2) 0.027(2) 0.029(3) -0.001(2) -0.009(2) -0.0026(18)
C34A 0.026(2) 0.042(3) 0.017(2) 0.000(2) -0.0047(19) -0.010(2)
C35A 0.029(2) 0.039(3) 0.018(2) -0.007(2) 0.0008(19) -0.002(2)
C36A 0.025(2) 0.031(2) 0.021(2) -0.0038(19) -0.0027(18) 0.0014(18)
C41A 0.023(2) 0.030(2) 0.017(2) -0.0095(18) -0.0049(17) 0.0053(17)
C42A 0.035(3) 0.031(2) 0.026(3) -0.006(2) -0.008(2) 0.0030(19)
C43A 0.045(3) 0.034(2) 0.032(3) -0.013(2) -0.016(2) 0.018(2)
C44A 0.031(3) 0.056(3) 0.027(3) -0.019(2) -0.010(2) 0.019(2)
C45A 0.025(2) 0.054(3) 0.021(3) -0.017(2) -0.0025(19) 0.005(2)
C46A 0.026(2) 0.036(2) 0.020(2) -0.0099(19) -0.0035(18) 0.0015(18)
C51A 0.022(2) 0.024(2) 0.022(2) 0.0008(18) -0.0067(18) -0.0003(17)
C52A 0.035(3) 0.030(2) 0.021(2) -0.0045(19) -0.003(2) -0.0032(19)
C53A 0.043(3) 0.036(3) 0.025(3) -0.006(2) -0.006(2) -0.008(2)
C54A 0.046(3) 0.035(3) 0.037(3) 0.004(2) -0.005(3) -0.012(2)
C55A 0.040(3) 0.046(3) 0.034(3) 0.004(2) 0.007(2) -0.007(2)
C56A 0.030(2) 0.030(2) 0.027(3) -0.002(2) 0.001(2) 0.0031(19)
C61A 0.027(2) 0.025(2) 0.018(2) -0.0031(18) -0.0028(18) -0.0018(17)
C62A 0.029(2) 0.033(2) 0.024(3) -0.008(2) -0.0029(19) 0.0052(19)
C63A 0.042(3) 0.031(2) 0.025(3) -0.008(2) 0.000(2) 0.010(2)
C64A 0.051(3) 0.036(3) 0.027(3) -0.018(2) -0.008(2) 0.004(2)
C65A 0.045(3) 0.046(3) 0.031(3) -0.018(2) -0.015(2) 0.009(2)
C66A 0.033(3) 0.034(2) 0.023(3) -0.007(2) -0.007(2) 0.008(2)
Ru1B 0.02045(18) 0.01877(17) 0.0203(2) -0.00406(14) -0.00345(14) 0.00183(13)
Cl1B 0.0251(5) 0.0292(5) 0.0392(7) -0.0043(5) -0.0072(5) -0.0030(4)
P1B 0.0198(5) 0.0200(5) 0.0216(6) -0.0038(4) -0.0020(4) 0.0008(4)
P2B 0.0216(5) 0.0221(5) 0.0218(6) -0.0031(5) -0.0035(5) 0.0015(4)
N1B 0.036(2) 0.0263(19) 0.026(2) -0.0098(16) -0.0088(17) 0.0067(16)
N2B 0.0258(19) 0.0218(18) 0.034(2) -0.0057(16) -0.0047(17) 0.0041(15)
C1B 0.047(3) 0.032(2) 0.036(3) -0.018(2) -0.009(2) 0.012(2)
C2B 0.041(3) 0.029(2) 0.033(3) -0.013(2) -0.001(2) 0.010(2)
C11B 0.028(2) 0.018(2) 0.025(2) 0.0007(18) -0.0042(19) 0.0004(17)
C12B 0.028(2) 0.027(2) 0.029(3) -0.006(2) -0.003(2) 0.0011(18)
C13B 0.040(3) 0.029(2) 0.043(3) -0.012(2) -0.008(2) 0.002(2)
C14B 0.036(3) 0.024(2) 0.058(4) -0.007(2) -0.015(3) -0.004(2)
C15B 0.021(2) 0.033(3) 0.072(4) -0.010(3) -0.006(3) 0.001(2)
C16B 0.027(2) 0.021(2) 0.055(4) -0.012(2) -0.005(2) -0.0033(18)
C21B 0.021(2) 0.027(2) 0.023(2) -0.0073(18) -0.0049(18) 0.0026(17)
C22B 0.028(2) 0.031(2) 0.026(3) -0.005(2) -0.005(2) 0.0008(18)
C23B 0.033(3) 0.039(3) 0.032(3) -0.010(2) -0.010(2) 0.015(2)
C24B 0.027(2) 0.056(3) 0.028(3) -0.016(2) -0.001(2) 0.006(2)
C25B 0.031(3) 0.045(3) 0.029(3) -0.008(2) 0.002(2) -0.005(2)
C26B 0.028(2) 0.030(2) 0.023(2) -0.0070(19) -0.0054(19) 0.0009(18)
C31B 0.035(2) 0.017(2) 0.021(2) -0.0044(17) 0.0007(19) 0.0037(17)
C32B 0.031(3) 0.033(2) 0.029(3) -0.006(2) -0.004(2) 0.004(2)
C33B 0.051(3) 0.044(3) 0.036(3) -0.012(2) -0.021(3) 0.012(2)
C34B 0.070(4) 0.036(3) 0.022(3) -0.004(2) -0.008(3) 0.015(3)
C35B 0.060(4) 0.033(3) 0.029(3) -0.001(2) 0.005(3) -0.003(2)
C36B 0.040(3) 0.032(2) 0.033(3) -0.002(2) 0.001(2) -0.005(2)
C41B 0.025(2) 0.021(2) 0.029(3) -0.0065(18) -0.0062(19) -0.0005(17)
C42B 0.031(2) 0.033(2) 0.028(3) -0.010(2) -0.004(2) 0.0020(19)
C43B 0.036(3) 0.045(3) 0.037(3) -0.016(2) -0.015(2) 0.001(2)
C44B 0.034(3) 0.049(3) 0.043(3) -0.017(3) -0.013(2) -0.009(2)
C45B 0.029(3) 0.057(3) 0.041(3) -0.010(3) -0.001(2) -0.007(2)
C46B 0.028(2) 0.043(3) 0.030(3) -0.002(2) -0.004(2) 0.000(2)
C51B 0.026(2) 0.036(2) 0.021(2) -0.005(2) -0.0073(19) 0.0062(19)
C52B 0.036(3) 0.038(3) 0.029(3) -0.007(2) -0.007(2) 0.011(2)
C53B 0.052(3) 0.046(3) 0.037(3) -0.022(3) -0.013(3) 0.021(3)
C54B 0.046(3) 0.074(4) 0.032(3) -0.021(3) -0.006(3) 0.027(3)
C55B 0.039(3) 0.074(4) 0.038(3) -0.003(3) 0.010(3) 0.016(3)
C56B 0.034(3) 0.045(3) 0.039(3) -0.005(2) 0.001(2) 0.003(2)
C61B 0.032(2) 0.024(2) 0.017(2) -0.0009(18) -0.0028(19) 0.0005(18)
C62B 0.033(3) 0.035(2) 0.027(3) 0.000(2) -0.007(2) -0.002(2)
C63B 0.048(3) 0.033(3) 0.024(3) -0.004(2) -0.004(2) -0.009(2)
C64B 0.061(3) 0.025(2) 0.018(2) -0.0028(19) -0.007(2) 0.002(2)
C65B 0.041(3) 0.032(2) 0.027(3) -0.002(2) -0.001(2) 0.014(2)
C66B 0.031(2) 0.032(2) 0.023(3) -0.003(2) -0.007(2) 0.0041(19)

loop_
_atom_type_symbol
_atom_type_description
_atom_type_scat_dispersion_real
_atom_type_scat_dispersion_imag
_atom_type_scat_source
C C 0.0033 0.0016 'International Tables Vol C Tables 4.2.6.8 and 6.1.1.4'
H H 0.0000 0.0000 'International Tables Vol C Tables 4.2.6.8 and 6.1.1.4'
N N 0.0061 0.0033 'International Tables Vol C Tables 4.2.6.8 and 6.1.1.4'
P P 0.1023 0.0942 'International Tables Vol C Tables 4.2.6.8 and 6.1.1.4'
Cl Cl 0.1484 0.1585 'International Tables Vol C Tables 4.2.6.8 and 6.1.1.4'
Ru Ru -1.2594 0.8363 'International Tables Vol C Tables 4.2.6.8 and 6.1.1.4'

loop_
_geom_angle_atom_site_label_1
_geom_angle_atom_site_label_2
_geom_angle_atom_site_label_3
_geom_angle
N1A Ru1A N2A 77.94(13)
N1A Ru1A P1A 93.19(10)
N2A Ru1A P1A 170.88(9)
N1A Ru1A P2A 164.65(10)
N2A Ru1A P2A 89.64(9)
P1A Ru1A P2A 99.45(4)
N1A Ru1A Cl1A 80.93(10)
N2A Ru1A Cl1A 83.93(9)
P1A Ru1A Cl1A 92.68(4)
P2A Ru1A Cl1A 106.96(4)
C21A P1A C11A 102.38(18)
C21A P1A C31A 97.17(19)
C11A P1A C31A 99.44(19)
C21A P1A Ru1A 119.76(14)
C11A P1A Ru1A 121.47(14)
C31A P1A Ru1A 112.30(14)
C61A P2A C51A 101.7(2)
C61A P2A C41A 99.96(19)
C51A P2A C41A 98.95(19)
C61A P2A Ru1A 109.40(13)
C51A P2A Ru1A 127.17(14)
C41A P2A Ru1A 115.76(14)
C1A N1A Ru1A 110.0(3)
C2A N2A Ru1A 110.3(3)
N1A C1A C2A 107.7(4)
N2A C2A C1A 107.4(3)
C12A C11A C16A 118.4(4)
C12A C11A P1A 124.7(3)
C16A C11A P1A 116.9(3)
C11A C12A C13A 120.9(4)
C14A C13A C12A 120.3(4)
C13A C14A C15A 119.7(4)
C14A C15A C16A 120.0(4)
C15A C16A C11A 120.7(4)
C26A C21A C22A 118.2(4)
C26A C21A P1A 120.7(3)
C22A C21A P1A 121.0(3)
C23A C22A C21A 121.0(4)
C22A C23A C24A 119.6(4)
C25A C24A C23A 120.3(4)
C24A C25A C26A 119.7(4)
C21A C26A C25A 121.2(4)
C36A C31A C32A 118.6(4)
C36A C31A P1A 123.5(3)
C32A C31A P1A 117.8(3)
C33A C32A C31A 121.1(4)
C32A C33A C34A 119.5(4)
C35A C34A C33A 119.8(4)
C34A C35A C36A 120.7(4)
C31A C36A C35A 120.3(4)
C46A C41A C42A 117.7(4)
C46A C41A P2A 118.0(3)
C42A C41A P2A 124.2(3)
C43A C42A C41A 120.3(4)
C44A C43A C42A 120.7(4)
C45A C44A C43A 119.7(4)
C44A C45A C46A 120.5(5)
C45A C46A C41A 121.1(4)
C56A C51A C52A 118.2(4)
C56A C51A P2A 123.8(3)
C52A C51A P2A 117.9(3)
C53A C52A C51A 120.7(4)
C54A C53A C52A 120.0(5)
C53A C54A C55A 119.9(5)
C56A C55A C54A 120.5(5)
C55A C56A C51A 120.6(5)
C66A C61A C62A 117.6(4)
C66A C61A P2A 124.5(3)
C62A C61A P2A 117.4(3)
C63A C62A C61A 121.4(4)
C64A C63A C62A 119.8(4)
C63A C64A C65A 120.3(4)
C64A C65A C66A 119.8(5)
C65A C66A C61A 121.1(4)
N2B Ru1B N1B 78.47(14)
N2B Ru1B P1B 166.78(11)
N1B Ru1B P1B 92.68(9)
N2B Ru1B P2B 91.17(11)
N1B Ru1B P2B 169.63(10)
P1B Ru1B P2B 97.61(4)
N2B Ru1B Cl1B 85.89(10)
N1B Ru1B Cl1B 79.29(11)
P1B Ru1B Cl1B 102.24(4)
P2B Ru1B Cl1B 99.68(4)
C21B P1B C11B 103.7(2)
C21B P1B C31B 99.2(2)
C11B P1B C31B 101.0(2)
C21B P1B Ru1B 123.03(14)
C11B P1B Ru1B 115.94(14)
C31B P1B Ru1B 110.63(13)
C61B P2B C51B 103.1(2)
C61B P2B C41B 99.92(19)
C51B P2B C41B 97.3(2)
C61B P2B Ru1B 109.82(15)
C51B P2B Ru1B 121.81(14)
C41B P2B Ru1B 121.46(15)
C1B N1B Ru1B 110.7(3)
C2B N2B Ru1B 109.0(3)
N1B C1B C2B 109.2(4)
N2B C2B C1B 108.2(4)
C16B C11B C12B 117.6(4)
C16B C11B P1B 118.0(3)
C12B C11B P1B 124.3(3)
C13B C12B C11B 120.7(4)
C14B C13B C12B 120.7(5)
C15B C14B C13B 118.8(4)
C14B C15B C16B 120.8(5)
C15B C16B C11B 121.2(4)
C26B C21B C22B 118.3(4)
C26B C21B P1B 118.6(3)
C22B C21B P1B 123.1(3)
C23B C22B C21B 120.6(4)
C24B C23B C22B 120.2(4)
C23B C24B C25B 119.9(4)
C24B C25B C26B 120.3(5)
C21B C26B C25B 120.6(4)
C32B C31B C36B 117.8(4)
C32B C31B P1B 120.1(3)
C36B C31B P1B 121.7(4)
C33B C32B C31B 121.0(5)
C34B C33B C32B 120.5(5)
C33B C34B C35B 119.8(5)
C34B C35B C36B 119.6(5)
C35B C36B C31B 121.2(5)
C42B C41B C46B 118.7(4)
C42B C41B P2B 120.7(3)
C46B C41B P2B 120.5(4)
C43B C42B C41B 120.5(5)
C42B C43B C44B 120.8(5)
C45B C44B C43B 118.8(5)
C44B C45B C46B 121.2(5)
C45B C46B C41B 120.0(5)
C56B C51B C52B 117.6(4)
C56B C51B P2B 126.0(4)
C52B C51B P2B 116.4(4)
C53B C52B C51B 121.4(5)
C54B C53B C52B 120.2(5)
C53B C54B C55B 119.2(5)
C54B C55B C56B 121.4(5)
C51B C56B C55B 120.2(5)
C66B C61B C62B 118.4(4)
C66B C61B P2B 121.4(3)
C62B C61B P2B 120.2(3)
C63B C62B C61B 120.4(4)
C62B C63B C64B 120.8(5)
C65B C64B C63B 119.5(4)
C64B C65B C66B 120.2(5)
C61B C66B C65B 120.5(4)

loop_
_geom_bond_atom_site_label_1
_geom_bond_atom_site_label_2
_geom_bond_distance
Ru1A N1A 2.175(3)
Ru1A N2A 2.204(3)
Ru1A P1A 2.2513(11)
Ru1A P2A 2.2666(11)
Ru1A Cl1A 2.6073(11)
P1A C21A 1.850(4)
P1A C11A 1.854(4)
P1A C31A 1.857(4)
P2A C61A 1.849(4)
P2A C51A 1.850(4)
P2A C41A 1.853(4)
N1A C1A 1.482(6)
N2A C2A 1.491(5)
C1A C2A 1.501(6)
C11A C12A 1.380(6)
C11A C16A 1.398(6)
C12A C13A 1.396(6)
C13A C14A 1.371(7)
C14A C15A 1.385(7)
C15A C16A 1.390(6)
C21A C26A 1.386(6)
C21A C22A 1.405(6)
C22A C23A 1.384(6)
C23A C24A 1.389(6)
C24A C25A 1.384(6)
C25A C26A 1.391(6)
C31A C36A 1.384(6)
C31A C32A 1.396(6)
C32A C33A 1.385(6)
C33A C34A 1.387(6)
C34A C35A 1.377(6)
C35A C36A 1.388(6)
C41A C46A 1.396(6)
C41A C42A 1.406(6)
C42A C43A 1.391(6)
C43A C44A 1.376(7)
C44A C45A 1.373(7)
C45A C46A 1.384(6)
C51A C56A 1.387(6)
C51A C52A 1.404(6)
C52A C53A 1.385(6)
C53A C54A 1.370(7)
C54A C55A 1.384(8)
C55A C56A 1.381(7)
C61A C66A 1.394(6)
C61A C62A 1.400(6)
C62A C63A 1.382(6)
C63A C64A 1.376(7)
C64A C65A 1.384(7)
C65A C66A 1.390(6)
Ru1B N2B 2.177(3)
Ru1B N1B 2.188(4)
Ru1B P1B 2.2409(11)
Ru1B P2B 2.2625(12)
Ru1B Cl1B 2.5818(11)
P1B C21B 1.843(4)
P1B C11B 1.854(4)
P1B C31B 1.865(5)
P2B C61B 1.854(4)
P2B C51B 1.859(5)
P2B C41B 1.860(4)
N1B C1B 1.485(5)
N2B C2B 1.479(6)
C1B C2B 1.492(7)
C11B C16B 1.394(6)
C11B C12B 1.402(6)
C12B C13B 1.389(7)
C13B C14B 1.386(7)
C14B C15B 1.382(7)
C15B C16B 1.383(6)
C21B C26B 1.387(6)
C21B C22B 1.411(6)
C22B C23B 1.382(6)
C23B C24B 1.380(7)
C24B C25B 1.382(7)
C25B C26B 1.392(6)
C31B C32B 1.388(6)
C31B C36B 1.398(6)
C32B C33B 1.386(7)
C33B C34B 1.376(8)
C34B C35B 1.382(8)
C35B C36B 1.391(7)
C41B C42B 1.392(6)
C41B C46B 1.393(6)
C42B C43B 1.382(7)
C43B C44B 1.385(7)
C44B C45B 1.377(7)
C45B C46B 1.388(7)
C51B C56B 1.387(7)
C51B C52B 1.400(6)
C52B C53B 1.381(7)
C53B C54B 1.370(8)
C54B C55B 1.372(8)
C55B C56B 1.389(7)
C61B C66B 1.393(6)
C61B C62B 1.398(6)
C62B C63B 1.381(6)
C63B C64B 1.381(7)
C64B C65B 1.376(7)
C65B C66B 1.395(6)
